data_4020509
loop_
_publ_author_name
'Yuanhong Liu'
'Feijie Song'
'Liqing Cong'

_publ_section_title
;
 A Facile Zr-Mediated Approach to (Z)-Enynols and Its Application
 to Regio- and Stereoselective Synthesis of Fully Substituted
 Dihydrofurans
;
_journal_name_full 'Journal of Organic Chemistry'
_journal_page_first 6999
_journal_page_last 7002
_journal_paper_doi 10.1021/jo050966z
_journal_volume 70
_journal_year 2005
_chemical_formula_sum 'C30 H22 Cl I O'
_chemical_formula_weight 560.83
_space_group_IT_number 61
_symmetry_cell_setting orthorhombic
_symmetry_space_group_name_Hall '-P 2ac 2ab'
_symmetry_space_group_name_H-M 'P b c a'
_cell_angle_alpha 90.00
_cell_angle_beta 90.00
_cell_angle_gamma 90.00
_cell_formula_units_Z 8
_cell_length_a 17.4640(11)
_cell_length_b 12.6256(8)
_cell_length_c 22.5394(14)
_cell_measurement_temperature 293(2)
_cell_volume 4969.8(5)
_diffrn_ambient_temperature 293(2)
_exptl_crystal_density_diffrn 1.499
_cod_depositor_comments
;
The following automatic conversions were performed:
'_symmetry_cell_setting' value 'Orthorhombic' changed to 'orthorhombic'
according to '/home/saulius/struct/CIF-dictionaries/cif_core.dic'
dictionary named 'cif_core.dic' version 2.4.1 from 2010-06-29.

Automatic conversion script
Id: cif_fix_enum 1527 2010-12-29 10:47:43Z saulius 
;
_cod_database_code 4020509

loop_
_symmetry_equiv_pos_as_xyz
'x, y, z'
'-x+1/2, -y, z+1/2'
'-x, y+1/2, -z+1/2'
'x+1/2, -y+1/2, -z'
'-x, -y, -z'
'x-1/2, y, -z-1/2'
'x, -y-1/2, z-1/2'
'-x-1/2, y-1/2, z'

loop_
_atom_site_label
_atom_site_type_symbol
_atom_site_fract_x
_atom_site_fract_y
_atom_site_fract_z
_atom_site_U_iso_or_equiv
_atom_site_adp_type
_atom_site_occupancy
_atom_site_symmetry_multiplicity
_atom_site_calc_flag
_atom_site_refinement_flags
_atom_site_disorder_assembly
_atom_site_disorder_group
I1 I 0.054371(12) 0.859286(17) 0.496939(9) 0.06468(11) Uani 1 1 d . . .
Cl Cl 0.06755(5) 0.50609(7) 0.56739(4) 0.0782(3) Uani 1 1 d . . .
O1 O 0.04962(9) 0.72996(14) 0.61176(8) 0.0493(4) Uani 1 1 d . . .
C1 C 0.14285(13) 0.78116(17) 0.54232(11) 0.0428(5) Uani 1 1 d . . .
C2 C 0.12458(13) 0.73340(17) 0.59348(11) 0.0413(5) Uani 1 1 d . . .
C3 C 0.17181(13) 0.68094(18) 0.63839(10) 0.0413(5) Uani 1 1 d . . .
C4 C 0.12562(14) 0.64669(18) 0.68205(11) 0.0451(6) Uani 1 1 d . . .
C5 C 0.04377(13) 0.6776(2) 0.66868(11) 0.0475(6) Uani 1 1 d . . .
C6 C -0.01125(14) 0.5842(2) 0.66285(11) 0.0498(6) Uani 1 1 d . . .
C7 C -0.07122(16) 0.5715(3) 0.70264(15) 0.0694(8) Uani 1 1 d . . .
H7 H -0.0775 0.6208 0.7329 0.083 Uiso 1 1 calc R . .
C8 C -0.1218(2) 0.4880(4) 0.69851(19) 0.0897(11) Uani 1 1 d . . .
H8 H -0.1613 0.4815 0.7259 0.108 Uiso 1 1 calc R . .
C9 C -0.1141(2) 0.4156(3) 0.6549(2) 0.0848(11) Uani 1 1 d . . .
H9 H -0.1488 0.3599 0.6523 0.102 Uiso 1 1 calc R . .
C10 C -0.05642(17) 0.4232(3) 0.61504(17) 0.0723(9) Uani 1 1 d . . .
H10 H -0.0512 0.3731 0.5851 0.087 Uiso 1 1 calc R . .
C11 C -0.00518(14) 0.5069(2) 0.61938(14) 0.0554(7) Uani 1 1 d . . .
C12 C 0.21740(14) 0.78105(19) 0.51282(10) 0.0413(5) Uani 1 1 d . . .
C13 C 0.25313(17) 0.6865(3) 0.49842(10) 0.0518(7) Uani 1 1 d . . .
H13 H 0.2289 0.6225 0.5065 0.062 Uiso 1 1 calc R . .
C14 C 0.32468(17) 0.6870(3) 0.47210(14) 0.0646(8) Uani 1 1 d . . .
H14 H 0.3494 0.6232 0.4644 0.078 Uiso 1 1 calc R . .
C15 C 0.35934(16) 0.7805(3) 0.45735(14) 0.0669(8) Uani 1 1 d . . .
H15 H 0.4070 0.7804 0.4389 0.080 Uiso 1 1 calc R . .
C16 C 0.32330(17) 0.8741(2) 0.46994(13) 0.0618(8) Uani 1 1 d . . .
H16 H 0.3469 0.9377 0.4600 0.074 Uiso 1 1 calc R . .
C17 C 0.25315(18) 0.8755(2) 0.49693(10) 0.0516(7) Uani 1 1 d . . .
H17 H 0.2292 0.9398 0.5047 0.062 Uiso 1 1 calc R . .
C18 C 0.25542(14) 0.66549(18) 0.63695(10) 0.0428(5) Uani 1 1 d . . .
C19 C 0.30636(16) 0.7485(2) 0.63758(13) 0.0587(7) Uani 1 1 d . . .
H19 H 0.2881 0.8177 0.6385 0.070 Uiso 1 1 calc R . .
C20 C 0.38434(18) 0.7303(3) 0.63685(15) 0.0756(10) Uani 1 1 d . . .
H20 H 0.4184 0.7869 0.6379 0.091 Uiso 1 1 calc R . .
C21 C 0.41145(19) 0.6285(3) 0.63459(15) 0.0754(10) Uani 1 1 d . . .
H21 H 0.4639 0.6162 0.6334 0.090 Uiso 1 1 calc R . .
C22 C 0.36236(19) 0.5462(3) 0.63405(15) 0.0720(9) Uani 1 1 d . . .
H22 H 0.3809 0.4772 0.6326 0.086 Uiso 1 1 calc R . .
C23 C 0.28479(16) 0.5643(2) 0.63558(12) 0.0573(7) Uani 1 1 d . . .
H23 H 0.2514 0.5069 0.6357 0.069 Uiso 1 1 calc R . .
C24 C 0.14725(14) 0.6017(2) 0.73970(12) 0.0530(6) Uani 1 1 d . . .
C25 C 0.19379(19) 0.6610(3) 0.77725(14) 0.0708(8) Uani 1 1 d . . .
H25 H 0.2126 0.7259 0.7643 0.085 Uiso 1 1 calc R . .
C26 C 0.2125(2) 0.6260(3) 0.83267(15) 0.0877(11) Uani 1 1 d . . .
H26 H 0.2434 0.6669 0.8572 0.105 Uiso 1 1 calc R . .
C27 C 0.1861(2) 0.5324(4) 0.85143(16) 0.1005(13) Uani 1 1 d . . .
H27 H 0.1979 0.5091 0.8895 0.121 Uiso 1 1 calc R . .
C28 C 0.1432(3) 0.4721(4) 0.8162(2) 0.125(2) Uani 1 1 d . . .
H28 H 0.1264 0.4064 0.8295 0.127 Uiso 1 1 calc R . .
C29 C 0.1231(2) 0.5065(3) 0.75922(19) 0.1149(17) Uani 1 1 d . . .
H29 H 0.0932 0.4637 0.7349 0.128 Uiso 1 1 calc R . .
C30 C 0.01687(18) 0.7612(2) 0.71241(14) 0.0694(8) Uani 1 1 d . . .
H30A H 0.0510 0.8207 0.7112 0.104 Uiso 1 1 calc R . .
H30B H 0.0165 0.7319 0.7517 0.104 Uiso 1 1 calc R . .
H30C H -0.0339 0.7838 0.7020 0.104 Uiso 1 1 calc R . .

loop_
_atom_site_aniso_label
_atom_site_aniso_U_11
_atom_site_aniso_U_22
_atom_site_aniso_U_33
_atom_site_aniso_U_23
_atom_site_aniso_U_13
_atom_site_aniso_U_12
I1 0.05571(16) 0.07350(18) 0.06484(17) 0.02780(9) -0.01018(8) 0.00751(8)
Cl 0.0756(5) 0.0857(6) 0.0733(6) -0.0295(4) 0.0137(4) -0.0090(4)
O1 0.0464(10) 0.0559(11) 0.0457(10) 0.0122(8) -0.0001(7) 0.0075(7)
C1 0.0465(13) 0.0371(12) 0.0447(14) 0.0056(10) -0.0092(10) 0.0024(10)
C2 0.0433(13) 0.0373(12) 0.0431(14) 0.0034(10) -0.0024(10) 0.0015(9)
C3 0.0481(13) 0.0375(12) 0.0384(13) 0.0012(10) -0.0043(10) -0.0004(10)
C4 0.0509(14) 0.0469(14) 0.0374(13) 0.0005(10) -0.0065(11) 0.0005(10)
C5 0.0510(14) 0.0542(15) 0.0374(13) 0.0049(11) 0.0009(10) 0.0045(11)
C6 0.0463(14) 0.0602(16) 0.0430(15) 0.0125(12) -0.0034(11) 0.0038(12)
C7 0.0605(17) 0.090(2) 0.0581(19) 0.0160(17) 0.0065(14) -0.0030(16)
C8 0.071(2) 0.113(3) 0.085(3) 0.036(2) 0.0107(19) -0.016(2)
C9 0.076(2) 0.076(2) 0.102(3) 0.037(2) -0.015(2) -0.0237(18)
C10 0.071(2) 0.0599(19) 0.086(3) 0.0102(17) -0.0204(17) -0.0010(15)
C11 0.0515(16) 0.0598(17) 0.0549(18) 0.0099(13) -0.0078(11) 0.0021(13)
C12 0.0494(14) 0.0414(13) 0.0330(12) 0.0046(10) -0.0075(10) -0.0031(11)
C13 0.0588(17) 0.0470(15) 0.0496(16) 0.0019(11) -0.0009(11) -0.0009(13)
C14 0.0616(18) 0.075(2) 0.0574(19) -0.0057(16) 0.0025(14) 0.0125(15)
C15 0.0525(16) 0.101(3) 0.0475(17) 0.0116(16) 0.0031(13) -0.0042(16)
C16 0.0595(18) 0.075(2) 0.0511(18) 0.0190(15) -0.0045(14) -0.0207(15)
C17 0.0615(19) 0.0451(16) 0.0480(17) 0.0073(11) -0.0092(11) -0.0061(12)
C18 0.0488(13) 0.0435(13) 0.0361(13) 0.0064(10) -0.0047(10) 0.0004(10)
C19 0.0628(18) 0.0509(15) 0.0624(19) 0.0098(13) -0.0073(13) -0.0061(13)
C20 0.0548(18) 0.102(3) 0.069(2) 0.0236(18) -0.0117(15) -0.0245(17)
C21 0.0495(18) 0.117(3) 0.059(2) 0.0204(19) -0.0009(14) 0.0125(19)
C22 0.066(2) 0.083(2) 0.067(2) 0.0060(17) -0.0015(15) 0.0268(17)
C23 0.0629(17) 0.0531(16) 0.0559(17) 0.0033(13) -0.0052(13) 0.0037(13)
C24 0.0512(15) 0.0671(16) 0.0409(14) 0.0096(13) -0.0015(11) -0.0007(12)
C25 0.093(2) 0.0698(19) 0.0492(18) -0.0010(15) -0.0190(16) 0.0065(16)
C26 0.103(3) 0.108(3) 0.052(2) -0.0059(19) -0.0255(19) 0.006(2)
C27 0.102(3) 0.144(4) 0.056(2) 0.037(2) -0.0226(19) -0.030(3)
C28 0.168(4) 0.159(4) 0.107(4) 0.089(3) -0.069(3) -0.095(4)
C29 0.132(3) 0.119(3) 0.093(3) 0.055(3) -0.062(3) -0.069(3)
C30 0.0726(19) 0.0735(19) 0.062(2) -0.0099(15) 0.0084(15) 0.0149(15)

loop_
_geom_bond_atom_site_label_1
_geom_bond_atom_site_label_2
_geom_bond_distance
_geom_bond_site_symmetry_2
_geom_bond_publ_flag
I1 C1 2.099(2) . ?
Cl C11 1.728(3) . ?
O1 C2 1.373(3) . ?
O1 C5 1.447(3) . ?
C1 C2 1.340(3) . ?
C1 C12 1.462(3) . ?
C2 C3 1.464(3) . ?
C3 C4 1.344(3) . ?
C3 C18 1.473(3) . ?
C4 C24 1.467(3) . ?
C4 C5 1.512(3) . ?
C5 C30 1.519(4) . ?
C5 C6 1.527(4) . ?
C6 C11 1.386(4) . ?
C6 C7 1.388(4) . ?
C7 C8 1.379(5) . ?
C7 H7 0.9300 . ?
C8 C9 1.348(5) . ?
C8 H8 0.9300 . ?
C9 C10 1.354(5) . ?
C9 H9 0.9300 . ?
C10 C11 1.388(4) . ?
C10 H10 0.9300 . ?
C12 C13 1.385(4) . ?
C12 C17 1.393(4) . ?
C13 C14 1.383(4) . ?
C13 H13 0.9300 . ?
C14 C15 1.367(4) . ?
C14 H14 0.9300 . ?
C15 C16 1.369(4) . ?
C15 H15 0.9300 . ?
C16 C17 1.368(4) . ?
C16 H16 0.9300 . ?
C17 H17 0.9300 . ?
C18 C19 1.375(3) . ?
C18 C23 1.377(4) . ?
C19 C20 1.381(4) . ?
C19 H19 0.9300 . ?
C20 C21 1.370(5) . ?
C20 H20 0.9300 . ?
C21 C22 1.347(5) . ?
C21 H21 0.9300 . ?
C22 C23 1.374(4) . ?
C22 H22 0.9300 . ?
C23 H23 0.9300 . ?
C24 C29 1.349(4) . ?
C24 C25 1.392(4) . ?
C25 C26 1.365(4) . ?
C25 H25 0.9300 . ?
C26 C27 1.337(5) . ?
C26 H26 0.9300 . ?
C27 C28 1.332(6) . ?
C27 H27 0.9300 . ?
C28 C29 1.399(5) . ?
C28 H28 0.9300 . ?
C29 H29 0.9300 . ?
C30 H30A 0.9600 . ?
C30 H30B 0.9600 . ?
C30 H30C 0.9600 . ?

loop_
_cod_related_entry_id
_cod_related_entry_database
_cod_related_entry_code
1 ChemSpider 9551326
